data_4062164
loop_
_publ_author_name
'Gobetto, Roberto'
'Nervi, Carlo'
'Romanin, Barbara'
'Salassa, Luca'
'Milanesio, Marco'
'Croce, Gianluca'

_publ_section_title
;
 X-ray Structures and Complete NMR Assignment by DFT Calculations of
 [Os(bpy)~2~(CO)Cl]PF~6~ and [Os(bpy)~2~(CO)H]PF~6~ Complexes
;
_journal_issue 20
_journal_name_full Organometallics
_journal_page_first 4012
_journal_page_last 4019
_journal_volume 22
_journal_year 2003
_chemical_formula_sum 'C21 H16 Cl F6 N4 O Os P'
_chemical_formula_weight 711.00
_chemical_name_common '[Os(bipyridil)2(CO)Cl]PF6'
_space_group_IT_number 15
_symmetry_cell_setting ?
_symmetry_space_group_name_Hall '-C 2yc'
_symmetry_space_group_name_H-M 'C 1 2/c 1'
_cell_angle_alpha 90.00
_cell_angle_beta 111.07(3)
_cell_angle_gamma 90.00
_cell_formula_units_Z 4
_cell_length_a 15.518(3)
_cell_length_b 13.419(3)
_cell_length_c 12.663(3)
_cell_measurement_temperature 293(2)
_cell_volume 2460.6(9)
_diffrn_ambient_temperature 293(2)
_exptl_crystal_density_diffrn 1.919
_cod_original_sg_symbol_H-M 'C 2/c'
_cod_database_code 4062164

loop_
_symmetry_equiv_pos_as_xyz
'x, y, z'
'-x, y, -z+1/2'
'x+1/2, y+1/2, z'
'-x+1/2, y+1/2, -z+1/2'
'-x, -y, -z'
'x, -y, z-1/2'
'-x+1/2, -y+1/2, -z'
'x+1/2, -y+1/2, z-1/2'

loop_
_atom_site_label
_atom_site_type_symbol
_atom_site_fract_x
_atom_site_fract_y
_atom_site_fract_z
_atom_site_U_iso_or_equiv
_atom_site_adp_type
_atom_site_occupancy
_atom_site_symmetry_multiplicity
_atom_site_calc_flag
_atom_site_refinement_flags
_atom_site_disorder_assembly
_atom_site_disorder_group
Os1 Os 0.0000 0.190615(19) 0.7500 0.03592(17) Uani 1 2 d S . .
Cl1 Cl -0.1150(4) 0.0706(5) 0.7120(3) 0.0551(8) Uani 0.50 1 d P . .
C1 C -0.089(2) 0.101(2) 0.735(2) 0.070(7) Uiso 0.50 1 d P . .
O1 O -0.1470(13) 0.0384(15) 0.7183(13) 0.083(4) Uiso 0.50 1 d P . .
N1 N -0.0993(3) 0.3029(3) 0.7061(4) 0.0465(10) Uani 1 1 d . . .
N2 N -0.0329(3) 0.2010(4) 0.5771(4) 0.0468(10) Uani 1 1 d . . .
C2 C 0.0032(5) 0.1429(6) 0.5156(6) 0.0616(16) Uani 1 1 d . . .
H2A H 0.0486 0.0965 0.5526 0.074 Uiso 1 1 calc R . .
C3 C -0.0975(5) 0.2691(5) 0.5215(5) 0.0583(15) Uani 1 1 d . . .
C4 C -0.1335(4) 0.3291(5) 0.5942(6) 0.0564(15) Uani 1 1 d . . .
C5 C -0.1291(5) 0.3528(5) 0.7789(7) 0.0636(16) Uani 1 1 d . . .
H5A H -0.1052 0.3361 0.8553 0.076 Uiso 1 1 calc R . .
C6 C -0.2260(6) 0.4569(7) 0.6333(11) 0.091(3) Uani 1 1 d . . .
H6A H -0.2671 0.5099 0.6094 0.109 Uiso 1 1 calc R . .
C7 C -0.1962(6) 0.4062(7) 0.5561(9) 0.085(3) Uani 1 1 d . . .
H7A H -0.2183 0.4241 0.4801 0.102 Uiso 1 1 calc R . .
C8 C -0.1945(7) 0.4283(7) 0.7433(10) 0.086(2) Uani 1 1 d . . .
H8A H -0.2164 0.4589 0.7945 0.103 Uiso 1 1 calc R . .
C9 C -0.0261(8) 0.1514(8) 0.3993(7) 0.084(3) Uani 1 1 d . . .
H9A H -0.0009 0.1099 0.3590 0.100 Uiso 1 1 calc R . .
C10 C -0.0902(9) 0.2186(10) 0.3437(6) 0.098(3) Uani 1 1 d . . .
H10A H -0.1093 0.2245 0.2654 0.117 Uiso 1 1 calc R . .
C11 C -0.1279(7) 0.2798(9) 0.4056(7) 0.088(3) Uani 1 1 d . . .
H11A H -0.1728 0.3268 0.3691 0.106 Uiso 1 1 calc R . .
P1 P -0.2500 0.2500 1.0000 0.0615(6) Uani 1 2 d S . .
F1 F -0.2024(5) 0.1538(5) 1.0673(5) 0.1036(18) Uani 1 1 d . . .
F2 F -0.3468(5) 0.1958(5) 0.9612(7) 0.1079(18) Uani 1 1 d . . .
F3 F -0.2327(5) 0.2085(5) 0.8912(5) 0.0965(15) Uani 1 1 d . . .

loop_
_atom_site_aniso_label
_atom_site_aniso_U_11
_atom_site_aniso_U_22
_atom_site_aniso_U_33
_atom_site_aniso_U_23
_atom_site_aniso_U_13
_atom_site_aniso_U_12
Os1 0.0367(2) 0.0377(2) 0.02870(19) 0.000 0.00619(11) 0.000
Cl1 0.052(2) 0.057(2) 0.0489(17) 0.0110(16) 0.0093(16) -0.006(2)
N1 0.042(2) 0.046(2) 0.047(2) 0.0091(19) 0.0092(19) -0.0015(19)
N2 0.045(2) 0.055(3) 0.034(2) -0.0005(19) 0.0058(19) -0.016(2)
C2 0.070(4) 0.072(4) 0.045(3) -0.017(3) 0.023(3) -0.018(3)
C3 0.059(4) 0.062(3) 0.042(3) 0.011(3) 0.003(3) -0.015(3)
C4 0.046(3) 0.053(3) 0.056(3) 0.019(3) 0.002(3) -0.001(3)
C5 0.062(4) 0.057(3) 0.071(4) 0.005(3) 0.024(3) 0.012(3)
C6 0.068(5) 0.066(4) 0.133(8) 0.037(5) 0.031(5) 0.027(4)
C7 0.056(4) 0.084(5) 0.095(5) 0.045(5) 0.003(4) 0.008(4)
C8 0.076(5) 0.071(5) 0.115(7) 0.009(5) 0.038(5) 0.026(4)
C9 0.106(7) 0.104(6) 0.046(4) -0.025(4) 0.034(4) -0.039(6)
C10 0.119(8) 0.127(8) 0.032(3) 0.005(4) 0.008(4) -0.029(7)
C11 0.090(6) 0.112(6) 0.042(4) 0.025(4) -0.002(4) -0.015(5)
P1 0.0672(15) 0.0591(14) 0.0542(12) 0.0062(10) 0.0171(11) 0.0057(11)
F1 0.126(5) 0.077(3) 0.090(3) 0.022(3) 0.017(3) 0.028(3)
F2 0.088(4) 0.105(4) 0.125(5) -0.023(3) 0.032(3) -0.027(3)
F3 0.132(5) 0.090(3) 0.076(3) -0.011(2) 0.048(3) 0.001(3)

loop_
_geom_bond_atom_site_label_1
_geom_bond_atom_site_label_2
_geom_bond_distance
_geom_bond_site_symmetry_2
_geom_bond_publ_flag
Os1 C1 1.78(3) . ?
Os1 C1 1.78(3) 2_556 ?
Os1 N2 2.066(4) 2_556 ?
Os1 N2 2.066(4) . ?
Os1 N1 2.083(5) 2_556 ?
Os1 N1 2.083(5) . ?
Os1 Cl1 2.323(8) . ?
Os1 Cl1 2.323(8) 2_556 ?
Cl1 C1 0.58(3) . ?
Cl1 O1 0.683(19) . ?
C1 O1 1.20(3) . ?
N1 C5 1.348(10) . ?
N1 C4 1.369(9) . ?
N2 C3 1.353(10) . ?
N2 C2 1.356(10) . ?
C2 C9 1.382(12) . ?
C3 C11 1.377(11) . ?
C3 C4 1.475(12) . ?
C4 C7 1.383(12) . ?
C5 C8 1.390(12) . ?
C6 C8 1.355(18) . ?
C6 C7 1.400(19) . ?
C9 C10 1.34(2) . ?
C10 C11 1.40(2) . ?
P1 F1 1.577(6) 7_457 ?
P1 F1 1.577(6) . ?
P1 F2 1.581(7) . ?
P1 F2 1.581(7) 7_457 ?
P1 F3 1.596(6) 7_457 ?
P1 F3 1.596(6) . ?
